data_4022654
loop_
_publ_author_name
'Tomoyuki Okuyama'
'Yutaka Tani'
'Kentaro Miyake'
'Yasushi Yokoyama'

_publ_contact_author_address
;
    Graduate School of Engineering, Yokohama National University, 
79-5, Tokiwadai, Hodogaya-ku, Yokohama, 240-8501, Japan
;
_publ_contact_author_email ' yyokoyam@ynu.ac.jp '
_publ_contact_author_fax ' +81-45-339-3934 '
_publ_contact_author_name ' Yasushi Yokoyama'
_publ_section_title
;
 Chiral Helicenoid Diarylethene with Large Change
 in Specific Optical Rotation by Photochromism
;
_journal_name_full 'Journal of Organic Chemistry'
_journal_page_first 1634
_journal_page_last 1638
_journal_paper_doi 10.1021/jo0620213
_journal_volume 72
_journal_year 2007
_chemical_formula_moiety 'C35 H18 F6 S4 '
_chemical_formula_sum 'C35 H18 F6 S4'
_chemical_formula_weight 680.76
_space_group_IT_number 14
_symmetry_cell_setting monoclinic
_symmetry_Int_Tables_number 14
_symmetry_space_group_name_Hall '-P 2yn'
_symmetry_space_group_name_H-M 'P 1 21/n 1'
_audit_creation_date 'Fri Oct  6 23:41:47 2006'
_audit_creation_method 'by teXsan'
_cell_angle_alpha 90
_cell_angle_beta 109.05(1)
_cell_angle_gamma 90
_cell_formula_units_Z 4
_cell_length_a 11.016(2)
_cell_length_b 24.201(3)
_cell_length_c 11.349(2)
_cell_measurement_reflns_used 25
_cell_measurement_temperature 296.2
_cell_measurement_theta_max 15.0
_cell_measurement_theta_min 14.8
_cell_volume 2860.0(8)
_computing_cell_refinement 'MSC/AFC Diffractometer Control'
_computing_data_collection 'MSC/AFC Diffractometer Control'
_computing_data_reduction 'teXsan Ver. 2.0'
_computing_publication_material 'teXsan Ver. 2.0'
_computing_structure_refinement SHELXL97
_computing_structure_solution SIR92
_diffrn_measured_fraction_theta_full 0.9980
_diffrn_measured_fraction_theta_max 0.9980
_diffrn_measurement_device_type 'Rigaku AFC7R'
_diffrn_measurement_method \w-2\q
_diffrn_radiation_type 'Mo K\a'
_diffrn_radiation_wavelength 0.7107
_diffrn_reflns_av_R_equivalents 0.017
_diffrn_reflns_limit_h_max 15
_diffrn_reflns_limit_h_min 0
_diffrn_reflns_limit_k_max 34
_diffrn_reflns_limit_k_min 0
_diffrn_reflns_limit_l_max 15
_diffrn_reflns_limit_l_min -15
_diffrn_reflns_number 8921
_diffrn_reflns_theta_full 29.99
_diffrn_reflns_theta_max 29.99
_diffrn_standards_decay_% 0.64
_diffrn_standards_interval_count 150
_diffrn_standards_number 3
_exptl_absorpt_coefficient_mu 0.398
_exptl_absorpt_correction_T_max 0.998
_exptl_absorpt_correction_T_min 0.956
_exptl_absorpt_correction_type psi-scan
_exptl_absorpt_process_details '(North, Phillips & Mathews, 1968)'
_exptl_crystal_colour orange
_exptl_crystal_density_diffrn 1.581
_exptl_crystal_density_method 'not measured'
_exptl_crystal_description prismatic
_exptl_crystal_F_000 1384.00
_exptl_crystal_size_max 0.500
_exptl_crystal_size_mid 0.350
_exptl_crystal_size_min 0.300
_refine_diff_density_max 1.44
_refine_diff_density_min -0.72
_refine_ls_extinction_coef 0.0000
_refine_ls_extinction_expression Fc^*^=kFc[1+0.001xFc^2^\l^3^/sin(2\q)]^-1/4^
_refine_ls_extinction_method SHELXL
_refine_ls_goodness_of_fit_ref 1.092
_refine_ls_hydrogen_treatment noref
_refine_ls_number_parameters 406
_refine_ls_number_reflns 8331
_refine_ls_R_factor_gt 0.0620
_refine_ls_shift/su_max 0.0000
_refine_ls_structure_factor_coef Fsqd
_refine_ls_weighting_details 'w = 1/[\s^2^(Fo^2^) + (0.1189P)^2^+1.5052P] where P=(Fo^2^+2Fc^2^)/3'
_refine_ls_weighting_scheme calc
_refine_ls_wR_factor_ref 0.2215
_reflns_number_gt 5471
_reflns_number_total 8331
_reflns_threshold_expression >2.0sigma(I)
_cod_data_source_file jo0620213si20061012_105039.cif
_cod_data_source_block comp6o
_cod_original_sg_symbol_H-M 'P 21/n       '
_cod_original_formula_sum 'C35 H18 F6 S4 '
_cod_database_code 4022654

loop_
_symmetry_equiv_pos_as_xyz
x,y,z
1/2-x,1/2+y,1/2-z
-x,-y,-z
1/2+x,1/2-y,1/2+z

loop_
_atom_site_label
_atom_site_type_symbol
_atom_site_fract_x
_atom_site_fract_y
_atom_site_fract_z
_atom_site_U_iso_or_equiv
_atom_site_adp_type
_atom_site_occupancy
_atom_site_symmetry_multiplicity
_atom_site_calc_flag
S(1) S 0.98848(8) 0.15236(5) 0.6088(1) 0.0728(3) Uani 1.00 1 d
S(2) S 0.44902(8) 0.23303(3) 0.29438(7) 0.0465(2) Uani 1.00 1 d
S(3) S 0.15974(7) 0.03281(3) 0.45862(7) 0.0428(2) Uani 1.00 1 d
S(4) S 0.3965(1) 0.05338(4) 1.02994(8) 0.0580(2) Uani 1.00 1 d
F(1) F 0.1834(2) 0.23895(9) 0.1582(2) 0.0699(6) Uani 1.00 1 d
F(2) F 0.2079(3) 0.1649(1) 0.0642(2) 0.0879(9) Uani 1.00 1 d
F(3) F -0.0199(3) 0.2126(1) 0.1859(4) 0.106(1) Uani 1.00 1 d
F(4) F -0.0389(3) 0.1591(1) 0.0352(2) 0.105(1) Uani 1.00 1 d
F(5) F -0.0432(2) 0.1267(1) 0.2959(2) 0.0778(7) Uani 1.00 1 d
F(6) F 0.0246(3) 0.07345(9) 0.1844(3) 0.0907(10) Uani 1.00 1 d
C(1) C 0.4762(3) 0.0743(1) 0.4087(3) 0.0468(7) Uani 1.00 1 d
C(2) C 0.4919(3) 0.1356(1) 0.3983(2) 0.0374(5) Uani 1.00 1 d
C(3) C 0.6144(3) 0.1634(1) 0.4338(3) 0.0387(5) Uani 1.00 1 d
C(4) C 0.7372(3) 0.1475(1) 0.5151(3) 0.0433(6) Uani 1.00 1 d
C(5) C 0.7735(3) 0.1082(1) 0.6188(3) 0.0491(7) Uani 1.00 1 d
C(6) C 0.6970(4) 0.0800(2) 0.6752(3) 0.0563(8) Uani 1.00 1 d
C(7) C 0.7537(5) 0.0496(2) 0.7823(4) 0.075(1) Uani 1.00 1 d
C(8) C 0.8880(7) 0.0476(2) 0.8341(5) 0.093(2) Uani 1.00 1 d
C(9) C 0.9650(5) 0.0758(2) 0.7833(5) 0.085(2) Uani 1.00 1 d
C(10) C 0.9086(3) 0.1071(2) 0.6773(4) 0.062(1) Uani 1.00 1 d
C(11) C 0.8438(3) 0.1776(2) 0.5075(3) 0.0529(8) Uani 1.00 1 d
C(12) C 0.8332(3) 0.2255(2) 0.4358(4) 0.0579(9) Uani 1.00 1 d
C(13) C 0.7131(3) 0.2454(2) 0.3728(3) 0.0531(8) Uani 1.00 1 d
C(14) C 0.6052(3) 0.2149(1) 0.3726(3) 0.0424(6) Uani 1.00 1 d
C(15) C 0.3938(3) 0.1696(1) 0.3299(3) 0.0386(5) Uani 1.00 1 d
C(16) C 0.2566(3) 0.1583(1) 0.2826(3) 0.0376(5) Uani 1.00 1 d
C(17) C 0.1754(3) 0.1833(1) 0.1602(3) 0.0454(6) Uani 1.00 1 d
C(18) C 0.0365(4) 0.1679(2) 0.1462(3) 0.0607(9) Uani 1.00 1 d
C(19) C 0.0471(3) 0.1228(1) 0.2421(3) 0.0424(6) Uani 1.00 1 d
C(20) C 0.1833(3) 0.1270(1) 0.3319(2) 0.0347(5) Uani 1.00 1 d
C(21) C 0.2164(2) 0.0994(1) 0.4524(2) 0.0346(5) Uani 1.00 1 d
C(22) C 0.2268(3) 0.0320(1) 0.6184(3) 0.0395(6) Uani 1.00 1 d
C(23) C 0.2078(3) -0.0110(1) 0.6935(3) 0.0492(7) Uani 1.00 1 d
C(24) C 0.2540(3) -0.0045(1) 0.8205(3) 0.0525(8) Uani 1.00 1 d
C(25) C 0.3277(3) 0.0423(1) 0.8705(3) 0.0443(6) Uani 1.00 1 d
C(26) C 0.4840(3) 0.1091(1) 1.0040(3) 0.0473(7) Uani 1.00 1 d
C(27) C 0.5775(4) 0.1380(2) 1.0972(3) 0.0590(9) Uani 1.00 1 d
C(28) C 0.6505(4) 0.1764(2) 1.0626(3) 0.0622(9) Uani 1.00 1 d
C(29) C 0.6332(3) 0.1856(2) 0.9379(3) 0.0546(8) Uani 1.00 1 d
C(30) C 0.5382(3) 0.1583(1) 0.8452(3) 0.0441(6) Uani 1.00 1 d
C(31) C 0.4584(3) 0.1202(1) 0.8763(3) 0.0396(6) Uani 1.00 1 d
C(32) C 0.3597(3) 0.0834(1) 0.7978(3) 0.0363(5) Uani 1.00 1 d
C(33) C 0.2970(2) 0.0807(1) 0.6664(2) 0.0342(5) Uani 1.00 1 d
C(34) C 0.2847(2) 0.1203(1) 0.5671(2) 0.0325(5) Uani 1.00 1 d
C(35) C 0.3212(3) 0.1800(1) 0.5847(3) 0.0433(6) Uani 1.00 1 d
H(1) H 0.4098 0.0671 0.4440 0.0468 Uiso 1.00 1 calc
H(2) H 0.4542 0.0577 0.3276 0.0468 Uiso 1.00 1 calc
H(3) H 0.5558 0.0587 0.4617 0.0468 Uiso 1.00 1 calc
H(4) H 0.6054 0.0818 0.6401 0.0563 Uiso 1.00 1 calc
H(5) H 0.7012 0.0297 0.8213 0.0754 Uiso 1.00 1 calc
H(6) H 0.9254 0.0254 0.9061 0.0927 Uiso 1.00 1 calc
H(7) H 1.0573 0.0740 0.8188 0.0853 Uiso 1.00 1 calc
H(8) H 0.9088 0.2440 0.4318 0.0579 Uiso 1.00 1 calc
H(9) H 0.7024 0.2799 0.3282 0.0531 Uiso 1.00 1 calc
H(10) H 0.1634 -0.0440 0.6568 0.0492 Uiso 1.00 1 calc
H(11) H 0.2360 -0.0313 0.8741 0.0525 Uiso 1.00 1 calc
H(12) H 0.5907 0.1315 1.1837 0.0590 Uiso 1.00 1 calc
H(13) H 0.7128 0.1974 1.1256 0.0622 Uiso 1.00 1 calc
H(14) H 0.6884 0.2112 0.9152 0.0546 Uiso 1.00 1 calc
H(15) H 0.5268 0.1657 0.7593 0.0441 Uiso 1.00 1 calc
H(16) H 0.3688 0.1869 0.6707 0.0433 Uiso 1.00 1 calc
H(17) H 0.3731 0.1894 0.5341 0.0433 Uiso 1.00 1 calc
H(18) H 0.2449 0.2025 0.5604 0.0433 Uiso 1.00 1 calc

loop_
_atom_site_aniso_label
_atom_site_aniso_U_11
_atom_site_aniso_U_22
_atom_site_aniso_U_33
_atom_site_aniso_U_12
_atom_site_aniso_U_13
_atom_site_aniso_U_23
S(1) 0.0338(4) 0.0952(8) 0.0828(7) 0.0041(4) 0.0101(4) -0.0347(6)
S(2) 0.0470(4) 0.0455(4) 0.0453(4) -0.0073(3) 0.0128(3) 0.0086(3)
S(3) 0.0430(4) 0.0362(3) 0.0415(4) -0.0101(3) 0.0030(3) 0.0010(3)
S(4) 0.0646(5) 0.0723(6) 0.0378(4) 0.0048(4) 0.0178(4) 0.0137(4)
F(1) 0.068(1) 0.050(1) 0.075(1) 0.0017(10) 0.000(1) 0.023(1)
F(2) 0.107(2) 0.121(2) 0.038(1) 0.042(2) 0.028(1) 0.017(1)
F(3) 0.078(2) 0.068(2) 0.179(4) 0.026(1) 0.052(2) 0.032(2)
F(4) 0.078(2) 0.151(3) 0.056(1) -0.034(2) -0.019(1) 0.035(2)
F(5) 0.041(1) 0.122(2) 0.066(1) 0.007(1) 0.0110(10) 0.015(1)
F(6) 0.082(2) 0.048(1) 0.098(2) -0.009(1) -0.030(1) -0.010(1)
C(1) 0.039(1) 0.041(1) 0.057(2) 0.000(1) 0.011(1) 0.002(1)
C(2) 0.038(1) 0.042(1) 0.032(1) -0.001(1) 0.0115(10) 0.000(1)
C(3) 0.037(1) 0.047(1) 0.034(1) -0.003(1) 0.014(1) -0.005(1)
C(4) 0.037(1) 0.051(2) 0.042(1) 0.000(1) 0.013(1) -0.012(1)
C(5) 0.044(2) 0.052(2) 0.045(2) 0.012(1) 0.007(1) -0.014(1)
C(6) 0.066(2) 0.054(2) 0.044(2) 0.013(2) 0.011(2) 0.001(1)
C(7) 0.102(3) 0.065(2) 0.050(2) 0.023(2) 0.012(2) 0.008(2)
C(8) 0.117(4) 0.075(3) 0.059(3) 0.041(3) -0.008(3) 0.000(2)
C(9) 0.074(3) 0.084(3) 0.072(3) 0.037(3) -0.013(2) -0.020(2)
C(10) 0.047(2) 0.067(2) 0.061(2) 0.017(2) 0.001(2) -0.024(2)
C(11) 0.035(1) 0.071(2) 0.054(2) -0.006(1) 0.016(1) -0.023(2)
C(12) 0.045(2) 0.076(2) 0.058(2) -0.019(2) 0.025(1) -0.020(2)
C(13) 0.054(2) 0.060(2) 0.050(2) -0.018(2) 0.024(1) -0.008(1)
C(14) 0.041(1) 0.051(2) 0.037(1) -0.010(1) 0.014(1) -0.005(1)
C(15) 0.039(1) 0.041(1) 0.035(1) -0.004(1) 0.011(1) 0.004(1)
C(16) 0.037(1) 0.039(1) 0.032(1) -0.002(1) 0.0056(10) 0.0019(10)
C(17) 0.048(2) 0.047(2) 0.037(1) 0.001(1) 0.008(1) 0.008(1)
C(18) 0.050(2) 0.067(2) 0.049(2) 0.000(2) -0.006(1) 0.015(2)
C(19) 0.035(1) 0.047(1) 0.039(1) -0.001(1) 0.003(1) 0.000(1)
C(20) 0.033(1) 0.034(1) 0.032(1) 0.0000(9) 0.0040(9) -0.0007(9)
C(21) 0.032(1) 0.034(1) 0.035(1) -0.0031(9) 0.0065(9) 0.0019(10)
C(22) 0.034(1) 0.038(1) 0.042(1) -0.003(1) 0.006(1) 0.006(1)
C(23) 0.046(2) 0.039(1) 0.058(2) -0.006(1) 0.010(1) 0.011(1)
C(24) 0.049(2) 0.052(2) 0.054(2) -0.003(1) 0.014(1) 0.022(1)
C(25) 0.041(1) 0.050(2) 0.040(1) 0.004(1) 0.011(1) 0.012(1)
C(26) 0.046(2) 0.059(2) 0.035(1) 0.009(1) 0.012(1) -0.002(1)
C(27) 0.065(2) 0.071(2) 0.032(1) 0.009(2) 0.004(1) -0.009(1)
C(28) 0.055(2) 0.073(2) 0.047(2) -0.003(2) 0.002(1) -0.020(2)
C(29) 0.050(2) 0.057(2) 0.050(2) -0.007(1) 0.007(1) -0.012(1)
C(30) 0.042(1) 0.048(2) 0.039(1) -0.003(1) 0.009(1) -0.005(1)
C(31) 0.037(1) 0.044(1) 0.035(1) 0.007(1) 0.008(1) -0.001(1)
C(32) 0.033(1) 0.040(1) 0.033(1) 0.0036(10) 0.0086(10) 0.003(1)
C(33) 0.032(1) 0.036(1) 0.034(1) -0.0006(9) 0.0098(9) 0.0037(10)
C(34) 0.031(1) 0.032(1) 0.033(1) -0.0015(9) 0.0082(9) 0.0027(9)
C(35) 0.056(2) 0.034(1) 0.038(1) -0.006(1) 0.011(1) 0.000(1)

loop_
_atom_type_symbol
_atom_type_description
_atom_type_scat_dispersion_real
_atom_type_scat_dispersion_imag
_atom_type_scat_source
C C 0.003 0.002
;International Tables for Crystallography
(1992, Vol. C, Tables 4.2.6.8 and 6.1.1.4)
;
H H 0.000 0.000
;International Tables for Crystallography
(1992, Vol. C, Table 6.1.1.4)
;
F F 0.017 0.010
;International Tables for Crystallography
(1992, Vol. C, Tables 4.2.6.8 and 6.1.1.4)
;
S S 0.125 0.123
;International Tables for Crystallography
(1992, Vol. C, Tables 4.2.6.8 and 6.1.1.4)
;

loop_
_geom_angle_atom_site_label_1
_geom_angle_atom_site_label_2
_geom_angle_atom_site_label_3
_geom_angle
_geom_angle_publ_flag
C(10) S(1) C(11) 91.6(2) yes
C(14) S(2) C(15) 91.2(1) yes
C(21) S(3) C(22) 91.0(1) yes
C(25) S(4) C(26) 91.2(2) yes
C(2) C(1) H(1) 109.7 no
C(2) C(1) H(2) 109.7 no
C(2) C(1) H(3) 109.4 no
H(1) C(1) H(2) 109.6 no
H(1) C(1) H(3) 109.3 no
H(2) C(1) H(3) 109.1 no
C(1) C(2) C(3) 124.0(2) yes
C(1) C(2) C(15) 123.0(2) yes
C(3) C(2) C(15) 111.6(3) yes
C(2) C(3) C(4) 131.3(3) yes
C(2) C(3) C(14) 111.3(2) yes
C(4) C(3) C(14) 117.4(3) yes
C(3) C(4) C(5) 130.7(3) yes
C(3) C(4) C(11) 117.1(3) yes
C(5) C(4) C(11) 111.7(3) yes
C(4) C(5) C(6) 129.8(3) yes
C(4) C(5) C(10) 111.1(3) yes
C(6) C(5) C(10) 118.4(3) yes
C(5) C(6) C(7) 119.8(4) yes
C(5) C(6) H(4) 120.0 no
C(7) C(6) H(4) 120.2 no
C(6) C(7) C(8) 120.0(5) yes
C(6) C(7) H(5) 120.1 no
C(8) C(7) H(5) 119.9 no
C(7) C(8) C(9) 121.6(5) yes
C(7) C(8) H(6) 118.8 no
C(9) C(8) H(6) 119.6 no
C(8) C(9) C(10) 118.6(5) yes
C(8) C(9) H(7) 121.3 no
C(10) C(9) H(7) 120.1 no
S(1) C(10) C(5) 112.6(3) yes
S(1) C(10) C(9) 125.6(3) yes
C(5) C(10) C(9) 121.5(4) yes
S(1) C(11) C(4) 112.4(3) yes
S(1) C(11) C(12) 123.9(3) yes
C(4) C(11) C(12) 123.5(3) yes
C(11) C(12) C(13) 118.5(4) yes
C(11) C(12) H(8) 120.4 no
C(13) C(12) H(8) 121.1 no
C(12) C(13) C(14) 119.4(3) yes
C(12) C(13) H(9) 120.7 no
C(14) C(13) H(9) 119.9 no
S(2) C(14) C(3) 112.2(2) yes
S(2) C(14) C(13) 125.0(2) yes
C(3) C(14) C(13) 122.7(3) yes
S(2) C(15) C(2) 112.8(2) yes
S(2) C(15) C(16) 118.6(2) yes
C(2) C(15) C(16) 128.6(3) yes
C(15) C(16) C(17) 119.7(3) yes
C(15) C(16) C(20) 129.8(2) yes
C(17) C(16) C(20) 110.5(2) yes
F(1) C(17) F(2) 106.5(3) yes
F(1) C(17) C(16) 113.1(2) yes
F(1) C(17) C(18) 108.0(3) yes
F(2) C(17) C(16) 112.5(3) yes
F(2) C(17) C(18) 111.1(3) yes
C(16) C(17) C(18) 105.6(3) yes
F(3) C(18) F(4) 103.5(3) yes
F(3) C(18) C(17) 108.2(3) yes
F(3) C(18) C(19) 105.3(3) yes
F(4) C(18) C(17) 116.6(4) yes
F(4) C(18) C(19) 117.4(3) yes
C(17) C(18) C(19) 105.1(3) yes
F(5) C(19) F(6) 103.9(3) yes
F(5) C(19) C(18) 112.6(3) yes
F(5) C(19) C(20) 114.3(2) yes
F(6) C(19) C(18) 109.2(3) yes
F(6) C(19) C(20) 111.7(2) yes
C(18) C(19) C(20) 105.2(3) yes
C(16) C(20) C(19) 110.6(2) yes
C(16) C(20) C(21) 130.1(2) yes
C(19) C(20) C(21) 119.3(3) yes
S(3) C(21) C(20) 118.6(2) yes
S(3) C(21) C(34) 113.4(2) yes
C(20) C(21) C(34) 127.9(2) yes
S(3) C(22) C(23) 123.5(2) yes
S(3) C(22) C(33) 112.9(2) yes
C(23) C(22) C(33) 123.6(3) yes
C(22) C(23) C(24) 118.5(3) yes
C(22) C(23) H(10) 120.7 no
C(24) C(23) H(10) 120.8 no
C(23) C(24) C(25) 119.0(3) yes
C(23) C(24) H(11) 120.7 no
C(25) C(24) H(11) 120.4 no
S(4) C(25) C(24) 122.9(3) yes
S(4) C(25) C(32) 113.2(2) yes
C(24) C(25) C(32) 123.8(3) yes
S(4) C(26) C(27) 124.9(3) yes
S(4) C(26) C(31) 112.7(2) yes
C(27) C(26) C(31) 122.2(3) yes
C(26) C(27) C(28) 118.6(3) yes
C(26) C(27) H(12) 121.5 no
C(28) C(27) H(12) 119.9 no
C(27) C(28) C(29) 120.4(3) yes
C(27) C(28) H(13) 119.5 no
C(29) C(28) H(13) 120.2 no
C(28) C(29) C(30) 121.2(4) yes
C(28) C(29) H(14) 119.4 no
C(30) C(29) H(14) 119.4 no
C(29) C(30) C(31) 120.3(3) yes
C(29) C(30) H(15) 119.9 no
C(31) C(30) H(15) 119.8 no
C(26) C(31) C(30) 117.0(2) yes
C(26) C(31) C(32) 111.7(3) yes
C(30) C(31) C(32) 130.8(3) yes
C(25) C(32) C(31) 110.6(2) yes
C(25) C(32) C(33) 116.9(2) yes
C(31) C(32) C(33) 132.5(3) yes
C(22) C(33) C(32) 117.3(3) yes
C(22) C(33) C(34) 110.5(2) yes
C(32) C(33) C(34) 132.2(2) yes
C(21) C(34) C(33) 112.1(2) yes
C(21) C(34) C(35) 121.6(2) yes
C(33) C(34) C(35) 125.5(2) yes
C(34) C(35) H(16) 109.7 no
C(34) C(35) H(17) 109.6 no
C(34) C(35) H(18) 109.6 no
H(16) C(35) H(17) 109.4 no
H(16) C(35) H(18) 109.3 no
H(17) C(35) H(18) 109.2 no

loop_
_geom_bond_atom_site_label_1
_geom_bond_atom_site_label_2
_geom_bond_distance
_geom_bond_publ_flag
S(1) C(10) 1.740(4) yes
S(1) C(11) 1.743(3) yes
S(2) C(14) 1.716(3) yes
S(2) C(15) 1.747(3) yes
S(3) C(21) 1.739(3) yes
S(3) C(22) 1.720(3) yes
S(4) C(25) 1.739(3) yes
S(4) C(26) 1.737(4) yes
F(1) C(17) 1.351(4) yes
F(2) C(17) 1.329(4) yes
F(3) C(18) 1.393(5) yes
F(4) C(18) 1.280(4) yes
F(5) C(19) 1.329(4) yes
F(6) C(19) 1.346(4) yes
C(1) C(2) 1.501(4) yes
C(1) H(1) 0.958 no
C(1) H(2) 0.961 no
C(1) H(3) 0.964 no
C(2) C(3) 1.444(4) yes
C(2) C(15) 1.378(4) yes
C(3) C(4) 1.419(4) yes
C(3) C(14) 1.414(4) yes
C(4) C(5) 1.463(4) yes
C(4) C(11) 1.408(5) yes
C(5) C(6) 1.393(6) yes
C(5) C(10) 1.418(5) yes
C(6) C(7) 1.382(5) yes
C(6) H(4) 0.958 no
C(7) C(8) 1.403(9) yes
C(7) H(5) 0.965 no
C(8) C(9) 1.356(9) yes
C(8) H(6) 0.951 no
C(9) C(10) 1.385(6) yes
C(9) H(7) 0.965 no
C(11) C(12) 1.401(6) yes
C(12) C(13) 1.370(5) yes
C(12) H(8) 0.959 no
C(13) C(14) 1.398(5) yes
C(13) H(9) 0.963 no
C(15) C(16) 1.456(4) yes
C(16) C(17) 1.512(4) yes
C(16) C(20) 1.354(4) yes
C(17) C(18) 1.532(5) yes
C(18) C(19) 1.518(5) yes
C(19) C(20) 1.518(3) yes
C(20) C(21) 1.457(4) yes
C(21) C(34) 1.370(3) yes
C(22) C(23) 1.402(5) yes
C(22) C(33) 1.417(4) yes
C(23) C(24) 1.372(5) yes
C(23) H(10) 0.960 no
C(24) C(25) 1.401(4) yes
C(24) H(11) 0.953 no
C(25) C(32) 1.408(4) yes
C(26) C(27) 1.400(4) yes
C(26) C(31) 1.409(4) yes
C(27) C(28) 1.367(6) yes
C(27) H(12) 0.957 no
C(28) C(29) 1.383(6) yes
C(28) H(13) 0.960 no
C(29) C(30) 1.385(4) yes
C(29) H(14) 0.961 no
C(30) C(31) 1.396(5) yes
C(30) H(15) 0.958 no
C(31) C(32) 1.462(4) yes
C(32) C(33) 1.425(4) yes
C(33) C(34) 1.454(4) yes
C(34) C(35) 1.494(4) yes
C(35) H(16) 0.960 no
C(35) H(17) 0.961 no
C(35) H(18) 0.962 no

loop_
_geom_contact_atom_site_label_1
_geom_contact_atom_site_label_2
_geom_contact_distance
_geom_contact_site_symmetry_2
S(1) F(5) 3.508(3) 1_655
S(1) C(34) 3.533(3) 1_655
S(1) S(2) 3.594(2) 4_555
S(4) F(2) 3.504(3) 1_556
F(1) C(14) 3.267(4) 4_454
F(1) C(4) 3.343(4) 4_454
F(1) C(3) 3.374(4) 4_454
F(1) C(13) 3.381(5) 4_454
F(1) C(11) 3.479(5) 4_454
F(1) C(12) 3.543(5) 4_454
F(2) C(13) 3.085(5) 4_454
F(2) C(12) 3.518(5) 4_454
F(2) C(14) 3.586(4) 4_454
F(2) C(26) 3.593(5) 1_554
F(3) C(35) 3.136(4) 4_454
F(3) C(28) 3.550(5) 1_454
F(3) C(30) 3.562(4) 4_454
F(4) C(8) 3.455(6) 1_454
F(4) C(29) 3.475(5) 1_454
F(4) C(9) 3.510(7) 1_454
F(4) C(28) 3.561(6) 1_454
F(5) C(11) 3.283(5) 1_455
F(5) C(23) 3.361(4) 3_556
F(5) C(12) 3.392(5) 1_455
F(6) C(8) 3.112(6) 3_656
F(6) C(24) 3.477(5) 3_556
C(14) C(27) 3.564(5) 1_554

loop_
_geom_torsion_atom_site_label_1
_geom_torsion_atom_site_label_2
_geom_torsion_atom_site_label_3
_geom_torsion_atom_site_label_4
_geom_torsion
_geom_torsion_publ_flag
S(1) C(10) C(5) C(4) 0.2(4) yes
S(1) C(10) C(5) C(6) -170.9(3) yes
S(1) C(10) C(9) C(8) 172.0(4) yes
S(1) C(11) C(4) C(3) -178.2(3) yes
S(1) C(11) C(4) C(5) 8.5(4) yes
S(1) C(11) C(12) C(13) -171.2(3) yes
S(2) C(14) C(3) C(2) 9.1(3) yes
S(2) C(14) C(3) C(4) -171.8(2) yes
S(2) C(14) C(13) C(12) -177.8(3) yes
S(2) C(15) C(2) C(1) -161.4(3) yes
S(2) C(15) C(2) C(3) 5.8(3) yes
S(2) C(15) C(16) C(17) 30.9(4) yes
S(2) C(15) C(16) C(20) -149.4(3) yes
S(3) C(21) C(20) C(16) -137.8(3) yes
S(3) C(21) C(20) C(19) 43.1(4) yes
S(3) C(21) C(34) C(33) 2.0(3) yes
S(3) C(21) C(34) C(35) -168.8(2) yes
S(3) C(22) C(23) C(24) -172.8(3) yes
S(3) C(22) C(33) C(32) -178.2(2) yes
S(3) C(22) C(33) C(34) 4.4(3) yes
S(4) C(25) C(24) C(23) -177.3(3) yes
S(4) C(25) C(32) C(31) 8.6(3) yes
S(4) C(25) C(32) C(33) -173.7(2) yes
S(4) C(26) C(27) C(28) 171.8(3) yes
S(4) C(26) C(31) C(30) -170.2(2) yes
S(4) C(26) C(31) C(32) 2.7(4) yes
F(1) C(17) C(16) C(15) -56.5(4) yes
F(1) C(17) C(16) C(20) 123.7(3) yes
F(1) C(17) C(18) F(3) -23.6(4) yes
F(1) C(17) C(18) F(4) 92.4(4) yes
F(1) C(17) C(18) C(19) -135.7(3) yes
F(2) C(17) C(16) C(15) 64.2(4) yes
F(2) C(17) C(16) C(20) -115.6(3) yes
F(2) C(17) C(18) F(3) -140.1(3) yes
F(2) C(17) C(18) F(4) -24.0(5) yes
F(2) C(17) C(18) C(19) 107.8(3) yes
F(3) C(18) C(17) C(16) 97.6(3) yes
F(3) C(18) C(19) F(5) 28.3(3) yes
F(3) C(18) C(19) F(6) 143.2(3) yes
F(3) C(18) C(19) C(20) -96.7(3) yes
F(4) C(18) C(17) C(16) -146.3(3) yes
F(4) C(18) C(19) F(5) -86.2(4) yes
F(4) C(18) C(19) F(6) 28.7(5) yes
F(4) C(18) C(19) C(20) 148.8(3) yes
F(5) C(19) C(18) C(17) 142.4(3) yes
F(5) C(19) C(20) C(16) -138.8(3) yes
F(5) C(19) C(20) C(21) 40.5(4) yes
F(6) C(19) C(18) C(17) -102.7(3) yes
F(6) C(19) C(20) C(16) 103.6(3) yes
F(6) C(19) C(20) C(21) -77.1(4) yes
C(1) C(2) C(3) C(4) -21.3(5) yes
C(1) C(2) C(3) C(14) 157.6(3) yes
C(1) C(2) C(15) C(16) 16.4(5) yes
C(2) C(3) C(4) C(5) -23.1(6) yes
C(2) C(3) C(4) C(11) 165.1(3) yes
C(2) C(3) C(14) C(13) -168.2(3) yes
C(2) C(15) S(2) C(14) -0.5(3) yes
C(2) C(15) C(16) C(17) -146.8(3) yes
C(2) C(15) C(16) C(20) 33.0(5) yes
C(3) C(2) C(15) C(16) -176.5(3) yes
C(3) C(4) C(5) C(6) -7.9(6) yes
C(3) C(4) C(5) C(10) -177.7(3) yes
C(3) C(4) C(11) C(12) 7.8(5) yes
C(3) C(14) S(2) C(15) -5.0(3) yes
C(3) C(14) C(13) C(12) -0.9(5) yes
C(4) C(3) C(2) C(15) 171.6(3) yes
C(4) C(3) C(14) C(13) 10.9(5) yes
C(4) C(5) C(6) C(7) -172.3(4) yes
C(4) C(5) C(10) C(9) 175.4(4) yes
C(4) C(11) S(1) C(10) -7.1(3) yes
C(4) C(11) C(12) C(13) 2.2(6) yes
C(5) C(4) C(3) C(14) 158.1(3) yes
C(5) C(4) C(11) C(12) -165.6(4) yes
C(5) C(6) C(7) C(8) 0.3(6) yes
C(5) C(10) S(1) C(11) 3.9(3) yes
C(5) C(10) C(9) C(8) -2.6(7) yes
C(6) C(5) C(4) C(11) 164.3(4) yes
C(6) C(5) C(10) C(9) 4.3(6) yes
C(6) C(7) C(8) C(9) 1.5(8) yes
C(7) C(6) C(5) C(10) -3.1(6) yes
C(7) C(8) C(9) C(10) -0.3(8) yes
C(9) C(10) S(1) C(11) -171.1(4) yes
C(10) S(1) C(11) C(12) 166.9(4) yes
C(10) C(5) C(4) C(11) -5.6(4) yes
C(11) C(4) C(3) C(14) -13.8(5) yes
C(11) C(12) C(13) C(14) -5.7(6) yes
C(13) C(14) S(2) C(15) 172.2(3) yes
C(14) S(2) C(15) C(16) -178.5(3) yes
C(14) C(3) C(2) C(15) -9.5(4) yes
C(15) C(16) C(17) C(18) -174.4(3) yes
C(15) C(16) C(20) C(19) -174.2(3) yes
C(15) C(16) C(20) C(21) 6.7(5) yes
C(16) C(17) C(18) C(19) -14.5(3) yes
C(16) C(20) C(19) C(18) -14.8(4) yes
C(16) C(20) C(21) C(34) 45.1(5) yes
C(17) C(16) C(20) C(19) 5.6(3) yes
C(17) C(16) C(20) C(21) -173.6(3) yes
C(17) C(18) C(19) C(20) 17.4(3) yes
C(18) C(17) C(16) C(20) 5.8(3) yes
C(18) C(19) C(20) C(21) 164.5(3) yes
C(19) C(20) C(21) C(34) -134.0(3) yes
C(20) C(21) S(3) C(22) -177.1(2) yes
C(20) C(21) C(34) C(33) 179.2(3) yes
C(20) C(21) C(34) C(35) 8.5(5) yes
C(21) S(3) C(22) C(23) 173.7(3) yes
C(21) S(3) C(22) C(33) -2.9(2) yes
C(21) C(34) C(33) C(22) -4.1(4) yes
C(21) C(34) C(33) C(32) 179.1(3) yes
C(22) S(3) C(21) C(34) 0.5(2) yes
C(22) C(23) C(24) C(25) -5.6(5) yes
C(22) C(33) C(32) C(25) -11.2(4) yes
C(22) C(33) C(32) C(31) 165.8(3) yes
C(22) C(33) C(34) C(35) 166.3(3) yes
C(23) C(22) C(33) C(32) 5.3(4) yes
C(23) C(22) C(33) C(34) -172.1(3) yes
C(23) C(24) C(25) C(32) -0.9(5) yes
C(24) C(23) C(22) C(33) 3.4(5) yes
C(24) C(25) S(4) C(26) 170.6(3) yes
C(24) C(25) C(32) C(31) -168.1(3) yes
C(24) C(25) C(32) C(33) 9.6(5) yes
C(25) S(4) C(26) C(27) -173.6(3) yes
C(25) S(4) C(26) C(31) 1.9(3) yes
C(25) C(32) C(31) C(26) -7.1(4) yes
C(25) C(32) C(31) C(30) 164.5(3) yes
C(25) C(32) C(33) C(34) 165.5(3) yes
C(26) S(4) C(25) C(32) -6.1(3) yes
C(26) C(27) C(28) C(29) -1.0(6) yes
C(26) C(31) C(30) C(29) -3.3(5) yes
C(26) C(31) C(32) C(33) 175.7(3) yes
C(27) C(26) C(31) C(30) 5.4(5) yes
C(27) C(26) C(31) C(32) 178.3(3) yes
C(27) C(28) C(29) C(30) 3.1(6) yes
C(28) C(27) C(26) C(31) -3.3(6) yes
C(28) C(29) C(30) C(31) -0.8(6) yes
C(29) C(30) C(31) C(32) -174.5(3) yes
C(30) C(31) C(32) C(33) -12.7(6) yes
C(31) C(32) C(33) C(34) -17.5(6) yes
C(32) C(33) C(34) C(35) -10.6(5) yes
C(32) C(33) C(34) C(35) -10.6(5) yes

loop_
_cod_related_entry_id
_cod_related_entry_database
_cod_related_entry_code
1 ChemSpider 17268333
